data_7128823
loop_
_publ_author_name
'Yuvaraj, K.'
'Jones, Cameron'

_publ_section_title
;
 Reductive coupling of CO with magnesium anthracene complexes: formation
 of magnesium enediolates.
;
_journal_issue 73
_journal_name_full 'Chemical communications (Cambridge, England)'
_journal_page_first 9224
_journal_page_last 9227
_journal_paper_doi 10.1039/d1cc03890g
_journal_volume 57
_journal_year 2021
_chemical_formula_sum 'C64 H76 Mg2 N4'
_chemical_formula_weight 949.90
_space_group_crystal_system monoclinic
_space_group_IT_number 14
_space_group_name_Hall '-P 2ybc'
_space_group_name_H-M_alt 'P 1 21/c 1'
_atom_sites_solution_hydrogens geom
_audit_creation_method SHELXL-2016/6
_audit_update_record
;
2021-07-17 deposited with the CCDC.	2021-08-16 downloaded from the CCDC.
;
_cell_angle_alpha 90
_cell_angle_beta 98.3650(10)
_cell_angle_gamma 90
_cell_formula_units_Z 4
_cell_length_a 17.5346(2)
_cell_length_b 13.3406(2)
_cell_length_c 23.6839(3)
_cell_measurement_reflns_used 36503
_cell_measurement_temperature 123(2)
_cell_measurement_theta_max 76.5750
_cell_measurement_theta_min 3.7620
_cell_volume 5481.25(13)
_computing_cell_refinement 'CrysAlisPro 1.171.39.46 (Rigaku OD, 2018)'
_computing_data_collection 'CrysAlisPro 1.171.39.46 (Rigaku OD, 2018)'
_computing_data_reduction 'CrysAlisPro 1.171.39.46 (Rigaku OD, 2018)'
_computing_molecular_graphics xseed
_computing_publication_material Ciftab
_computing_structure_refinement 'SHELXL-2016/6 (Sheldrick, 2016)'
_computing_structure_solution 'SHELXT 2014/5 (Sheldrick, 2014)'
_diffrn_ambient_temperature 123(2)
_diffrn_measured_fraction_theta_full 0.998
_diffrn_measured_fraction_theta_max 0.997
_diffrn_measurement_device_type 'XtaLAB Synergy, Dualflex, HyPix'
_diffrn_radiation_type CuK\a
_diffrn_radiation_wavelength 1.54184
_diffrn_reflns_av_R_equivalents 0.0321
_diffrn_reflns_av_unetI/netI 0.0215
_diffrn_reflns_Laue_measured_fraction_full 0.998
_diffrn_reflns_Laue_measured_fraction_max 0.997
_diffrn_reflns_limit_h_max 20
_diffrn_reflns_limit_h_min -21
_diffrn_reflns_limit_k_max 15
_diffrn_reflns_limit_k_min -16
_diffrn_reflns_limit_l_max 28
_diffrn_reflns_limit_l_min -28
_diffrn_reflns_number 55099
_diffrn_reflns_point_group_measured_fraction_full 0.998
_diffrn_reflns_point_group_measured_fraction_max 0.997
_diffrn_reflns_theta_full 67.684
_diffrn_reflns_theta_max 68.993
_diffrn_reflns_theta_min 6.567
_diffrn_source 'micro-focus sealed X-ray tube'
_exptl_absorpt_coefficient_mu 0.709
_exptl_absorpt_correction_T_max 1.00000
_exptl_absorpt_correction_T_min 0.78744
_exptl_absorpt_correction_type multi-scan
_exptl_absorpt_process_details
;
CrysAlisPro 1.171.40.84a (Rigaku Oxford Diffraction, 2020)
Empirical absorption correction using spherical harmonics,
implemented in SCALE3 ABSPACK scaling algorithm.
;
_exptl_crystal_colour 'dark red'
_exptl_crystal_density_diffrn 1.151
_exptl_crystal_description block
_exptl_crystal_F_000 2048
_exptl_crystal_size_max 0.090
_exptl_crystal_size_mid 0.070
_exptl_crystal_size_min 0.060
_refine_diff_density_max 0.625
_refine_diff_density_min -0.580
_refine_diff_density_rms 0.041
_refine_ls_extinction_method none
_refine_ls_goodness_of_fit_ref 1.042
_refine_ls_hydrogen_treatment constr
_refine_ls_matrix_type full
_refine_ls_number_parameters 643
_refine_ls_number_reflns 10161
_refine_ls_number_restraints 0
_refine_ls_restrained_S_all 1.042
_refine_ls_R_factor_all 0.0424
_refine_ls_R_factor_gt 0.0395
_refine_ls_shift/su_max 0.001
_refine_ls_shift/su_mean 0.000
_refine_ls_structure_factor_coef Fsqd
_refine_ls_weighting_details 'w=1/[\s^2^(Fo^2^)+(0.0531P)^2^+2.5669P] where P=(Fo^2^+2Fc^2^)/3'
_refine_ls_weighting_scheme calc
_refine_ls_wR_factor_gt 0.1048
_refine_ls_wR_factor_ref 0.1072
_reflns_Friedel_coverage 0.000
_reflns_number_gt 9322
_reflns_number_total 10161
_reflns_threshold_expression 'I > 2\s(I)'
_cod_data_source_file d1cc03890g2.cif
_cod_data_source_block Cj1499
_cod_depositor_comments 'Adding full bibliography for 7128823--7128826.cif.'
_cod_original_sg_symbol_H-M 'P 21/c'
_cod_database_code 7128823
_shelx_shelxl_version_number 2016/6
_shelx_space_group_comment
;
The symmetry employed for this shelxl refinement is uniquely defined
by the following loop, which should always be used as a source of
symmetry information in preference to the above space-group names.
They are only intended as comments.
;
_shelx_estimated_absorpt_t_min 0.939
_shelx_estimated_absorpt_t_max 0.959

loop_
_space_group_symop_operation_xyz
'x, y, z'
'-x, y+1/2, -z+1/2'
'-x, -y, -z'
'x, -y-1/2, z-1/2'

loop_
_atom_site_label
_atom_site_type_symbol
_atom_site_fract_x
_atom_site_fract_y
_atom_site_fract_z
_atom_site_U_iso_or_equiv
_atom_site_adp_type
_atom_site_occupancy
_atom_site_site_symmetry_order
_atom_site_calc_flag
_atom_site_refinement_flags_posn
_atom_site_refinement_flags_adp
_atom_site_refinement_flags_occupancy
_atom_site_disorder_assembly
_atom_site_disorder_group
Mg1 Mg 0.18902(2) 0.32689(3) 0.79970(2) 0.01893(10) Uani 1 1 d . . . . .
N1 N 0.15652(6) 0.30494(8) 0.87829(4) 0.0198(2) Uani 1 1 d . . . . .
C1 C 0.10444(8) 0.20935(11) 0.95337(6) 0.0255(3) Uani 1 1 d . . . . .
H1A H 0.154177 0.209450 0.978350 0.038 Uiso 1 1 calc R U . . .
H1B H 0.078634 0.144910 0.956708 0.038 Uiso 1 1 calc R U . . .
H1C H 0.072118 0.263577 0.964671 0.038 Uiso 1 1 calc R U . . .
Mg2 Mg 0.34663(2) 0.48323(3) 0.65179(2) 0.01901(11) Uani 1 1 d . . . . .
N2 N 0.12905(6) 0.20412(8) 0.76596(4) 0.0187(2) Uani 1 1 d . . . . .
C2 C 0.11745(7) 0.22500(10) 0.89202(5) 0.0203(3) Uani 1 1 d . . . . .
N3 N 0.45959(6) 0.52189(8) 0.66644(4) 0.0189(2) Uani 1 1 d . . . . .
C3 C 0.08533(7) 0.15170(10) 0.85314(6) 0.0213(3) Uani 1 1 d . . . . .
H3 H 0.057354 0.100304 0.868857 0.026 Uiso 1 1 calc R U . . .
N4 N 0.31701(6) 0.60541(8) 0.60287(5) 0.0203(2) Uani 1 1 d . . . . .
C4 C 0.08848(7) 0.14316(10) 0.79433(6) 0.0198(3) Uani 1 1 d . . . . .
C5 C 0.04258(8) 0.05787(11) 0.76361(6) 0.0255(3) Uani 1 1 d . . . . .
H5A H 0.002885 0.085247 0.734251 0.038 Uiso 1 1 calc R U . . .
H5B H 0.018021 0.018891 0.791070 0.038 Uiso 1 1 calc R U . . .
H5C H 0.077174 0.014387 0.745654 0.038 Uiso 1 1 calc R U . . .
C6 C 0.18307(8) 0.37458(11) 0.92313(6) 0.0258(3) Uani 1 1 d . . . . .
C7 C 0.25476(9) 0.35599(14) 0.95755(6) 0.0361(4) Uani 1 1 d . . . . .
C8 C 0.27929(12) 0.42238(16) 1.00124(7) 0.0495(5) Uani 1 1 d . . . . .
H8 H 0.326462 0.410590 1.025576 0.059 Uiso 1 1 calc R U . . .
C9 C 0.23602(15) 0.50509(17) 1.00967(7) 0.0585(6) Uani 1 1 d . . . . .
H9 H 0.253225 0.549104 1.040432 0.070 Uiso 1 1 calc R U . . .
C10 C 0.16807(14) 0.52588(13) 0.97453(8) 0.0528(5) Uani 1 1 d . . . . .
H10 H 0.139827 0.584655 0.980706 0.063 Uiso 1 1 calc R U . . .
C11 C 0.14033(10) 0.46054(12) 0.92959(6) 0.0354(4) Uani 1 1 d . . . . .
C12 C 0.30171(9) 0.26596(16) 0.94520(7) 0.0440(4) Uani 1 1 d . . . . .
H12A H 0.306989 0.267141 0.904156 0.053 Uiso 1 1 calc R U . . .
H12B H 0.272118 0.204993 0.951912 0.053 Uiso 1 1 calc R U . . .
C13 C 0.38198(11) 0.2560(2) 0.97920(9) 0.0702(7) Uani 1 1 d . . . . .
H13A H 0.412132 0.316164 0.973679 0.105 Uiso 1 1 calc R U . . .
H13B H 0.407641 0.197030 0.966001 0.105 Uiso 1 1 calc R U . . .
H13C H 0.377853 0.248473 1.019802 0.105 Uiso 1 1 calc R U . . .
C14 C 0.06741(11) 0.48492(13) 0.89049(8) 0.0447(4) Uani 1 1 d . . . . .
H14A H 0.072170 0.459939 0.851797 0.054 Uiso 1 1 calc R U . . .
H14B H 0.061843 0.558708 0.888065 0.054 Uiso 1 1 calc R U . . .
C15 C -0.00469(12) 0.44145(15) 0.90849(10) 0.0577(5) Uani 1 1 d . . . . .
H15A H -0.003993 0.368339 0.904539 0.087 Uiso 1 1 calc R U . . .
H15B H -0.049997 0.468685 0.884238 0.087 Uiso 1 1 calc R U . . .
H15C H -0.006930 0.459052 0.948385 0.087 Uiso 1 1 calc R U . . .
C16 C 0.12958(7) 0.18570(10) 0.70629(5) 0.0198(3) Uani 1 1 d . . . . .
C17 C 0.07043(7) 0.22507(10) 0.66576(6) 0.0223(3) Uani 1 1 d . . . . .
C18 C 0.07340(8) 0.20637(11) 0.60815(6) 0.0260(3) Uani 1 1 d . . . . .
H18 H 0.033871 0.231826 0.580128 0.031 Uiso 1 1 calc R U . . .
C19 C 0.13309(9) 0.15126(11) 0.59116(6) 0.0278(3) Uani 1 1 d . . . . .
H19 H 0.133499 0.137539 0.551841 0.033 Uiso 1 1 calc R U . . .
C20 C 0.19201(8) 0.11630(11) 0.63145(6) 0.0255(3) Uani 1 1 d . . . . .
H20 H 0.233293 0.079815 0.619408 0.031 Uiso 1 1 calc R U . . .
C21 C 0.19191(7) 0.13365(10) 0.68952(6) 0.0214(3) Uani 1 1 d . . . . .
C22 C 0.00632(8) 0.28572(12) 0.68581(6) 0.0288(3) Uani 1 1 d . . . . .
H22A H 0.029917 0.339305 0.711541 0.035 Uiso 1 1 calc R U . . .
H22B H -0.022805 0.241349 0.708513 0.035 Uiso 1 1 calc R U . . .
C23 C -0.05020(10) 0.33368(14) 0.63896(7) 0.0431(4) Uani 1 1 d . . . . .
H23A H -0.022398 0.378886 0.616470 0.065 Uiso 1 1 calc R U . . .
H23B H -0.088798 0.371792 0.656056 0.065 Uiso 1 1 calc R U . . .
H23C H -0.075889 0.281337 0.614083 0.065 Uiso 1 1 calc R U . . .
C24 C 0.25844(8) 0.09611(11) 0.73212(6) 0.0246(3) Uani 1 1 d . . . . .
H24A H 0.268320 0.145080 0.763750 0.030 Uiso 1 1 calc R U . . .
H24B H 0.305164 0.093308 0.713209 0.030 Uiso 1 1 calc R U . . .
C25 C 0.24579(9) -0.00645(13) 0.75708(8) 0.0394(4) Uani 1 1 d . . . . .
H25A H 0.205742 -0.001776 0.781831 0.059 Uiso 1 1 calc R U . . .
H25B H 0.293950 -0.029812 0.779422 0.059 Uiso 1 1 calc R U . . .
H25C H 0.229507 -0.053899 0.726075 0.059 Uiso 1 1 calc R U . . .
C26 C 0.18488(8) 0.46341(10) 0.73936(6) 0.0245(3) Uani 1 1 d . . . . .
H26 H 0.130320 0.459931 0.730641 0.029 Uiso 1 1 calc R U . . .
C27 C 0.23478(7) 0.41529(10) 0.70436(6) 0.0217(3) Uani 1 1 d . . . . .
C28 C 0.21924(8) 0.40274(11) 0.64453(6) 0.0255(3) Uani 1 1 d . . . . .
H28 H 0.175837 0.435572 0.623846 0.031 Uiso 1 1 calc R U . . .
C29 C 0.26627(9) 0.34293(11) 0.61468(6) 0.0284(3) Uani 1 1 d . . . . .
H29 H 0.251646 0.330383 0.575107 0.034 Uiso 1 1 calc R U . . .
C30 C 0.33404(8) 0.30239(11) 0.64324(6) 0.0273(3) Uani 1 1 d . . . . .
H30 H 0.366328 0.262821 0.623207 0.033 Uiso 1 1 calc R U . . .
C31 C 0.35463(8) 0.32033(10) 0.70220(6) 0.0229(3) Uani 1 1 d . . . . .
H31 H 0.403257 0.297661 0.720751 0.027 Uiso 1 1 calc R U . . .
C32 C 0.30486(7) 0.37110(10) 0.73436(6) 0.0204(3) Uani 1 1 d . . . . .
C33 C 0.31524(7) 0.37830(10) 0.79566(6) 0.0218(3) Uani 1 1 d . . . . .
H33 H 0.336118 0.324842 0.819549 0.026 Uiso 1 1 calc R U . . .
C34 C 0.29145(8) 0.47372(10) 0.81895(6) 0.0240(3) Uani 1 1 d . . . . .
C35 C 0.32882(9) 0.51893(12) 0.86871(6) 0.0306(3) Uani 1 1 d . . . . .
H35 H 0.374493 0.489633 0.888379 0.037 Uiso 1 1 calc R U . . .
C36 C 0.30004(11) 0.60588(13) 0.88966(7) 0.0398(4) Uani 1 1 d . . . . .
H36 H 0.325447 0.635090 0.923895 0.048 Uiso 1 1 calc R U . . .
C37 C 0.23451(11) 0.65018(12) 0.86088(8) 0.0432(4) Uani 1 1 d . . . . .
H37 H 0.215294 0.710219 0.875151 0.052 Uiso 1 1 calc R U . . .
C38 C 0.19642(10) 0.60715(12) 0.81096(7) 0.0349(3) Uani 1 1 d . . . . .
H38 H 0.151590 0.638458 0.791308 0.042 Uiso 1 1 calc R U . . .
C39 C 0.22351(8) 0.51836(10) 0.78951(6) 0.0254(3) Uani 1 1 d . . . . .
C40 C 0.57343(7) 0.62763(11) 0.66311(6) 0.0249(3) Uani 1 1 d . . . . .
H40A H 0.586307 0.637330 0.704414 0.037 Uiso 1 1 calc R U . . .
H40B H 0.586282 0.688453 0.643284 0.037 Uiso 1 1 calc R U . . .
H40C H 0.602940 0.570975 0.651248 0.037 Uiso 1 1 calc R U . . .
C41 C 0.48832(7) 0.60629(10) 0.64830(5) 0.0194(3) Uani 1 1 d . . . . .
C42 C 0.44418(7) 0.67931(10) 0.61578(6) 0.0211(3) Uani 1 1 d . . . . .
H42 H 0.471594 0.737496 0.607264 0.025 Uiso 1 1 calc R U . . .
C43 C 0.36540(8) 0.67875(10) 0.59404(5) 0.0211(3) Uani 1 1 d . . . . .
C44 C 0.33541(8) 0.76831(11) 0.55858(6) 0.0288(3) Uani 1 1 d . . . . .
H44A H 0.313490 0.746002 0.520211 0.043 Uiso 1 1 calc R U . . .
H44B H 0.377832 0.815106 0.555942 0.043 Uiso 1 1 calc R U . . .
H44C H 0.295459 0.801932 0.576568 0.043 Uiso 1 1 calc R U . . .
C45 C 0.51192(7) 0.44801(10) 0.69406(6) 0.0195(3) Uani 1 1 d . . . . .
C46 C 0.54002(7) 0.37471(10) 0.65997(6) 0.0226(3) Uani 1 1 d . . . . .
C47 C 0.58387(8) 0.29647(11) 0.68686(6) 0.0282(3) Uani 1 1 d . . . . .
H47 H 0.603169 0.245782 0.664561 0.034 Uiso 1 1 calc R U . . .
C48 C 0.59952(8) 0.29211(11) 0.74589(7) 0.0315(3) Uani 1 1 d . . . . .
H48 H 0.628356 0.237579 0.763810 0.038 Uiso 1 1 calc R U . . .
C49 C 0.57338(8) 0.36673(11) 0.77886(6) 0.0278(3) Uani 1 1 d . . . . .
H49 H 0.585726 0.363599 0.819226 0.033 Uiso 1 1 calc R U . . .
C50 C 0.52933(7) 0.44630(10) 0.75398(6) 0.0219(3) Uani 1 1 d . . . . .
C51 C 0.52222(8) 0.38375(11) 0.59540(6) 0.0271(3) Uani 1 1 d . . . . .
H51A H 0.465603 0.380800 0.584330 0.032 Uiso 1 1 calc R U . . .
H51B H 0.539516 0.450571 0.584219 0.032 Uiso 1 1 calc R U . . .
C52 C 0.55853(9) 0.30496(12) 0.56163(7) 0.0329(3) Uani 1 1 d . . . . .
H52A H 0.614708 0.307096 0.571875 0.049 Uiso 1 1 calc R U . . .
H52B H 0.544784 0.318352 0.520728 0.049 Uiso 1 1 calc R U . . .
H52C H 0.539579 0.238498 0.570448 0.049 Uiso 1 1 calc R U . . .
C53 C 0.49906(8) 0.52838(11) 0.78900(6) 0.0268(3) Uani 1 1 d . . . . .
H53A H 0.442653 0.519666 0.786942 0.032 Uiso 1 1 calc R U . . .
H53B H 0.507912 0.593746 0.771262 0.032 Uiso 1 1 calc R U . . .
C54 C 0.53442(10) 0.53243(15) 0.85154(7) 0.0403(4) Uani 1 1 d . . . . .
H54A H 0.522223 0.470505 0.870606 0.061 Uiso 1 1 calc R U . . .
H54B H 0.513351 0.589908 0.869902 0.061 Uiso 1 1 calc R U . . .
H54C H 0.590485 0.539499 0.854390 0.061 Uiso 1 1 calc R U . . .
C55 C 0.23894(7) 0.61118(10) 0.57397(6) 0.0222(3) Uani 1 1 d . . . . .
C56 C 0.18168(8) 0.65341(11) 0.60234(6) 0.0245(3) Uani 1 1 d . . . . .
C57 C 0.10568(8) 0.65119(12) 0.57504(6) 0.0319(3) Uani 1 1 d . . . . .
H57 H 0.065944 0.679145 0.593421 0.038 Uiso 1 1 calc R U . . .
C58 C 0.08745(9) 0.60864(14) 0.52133(7) 0.0379(4) Uani 1 1 d . . . . .
H58 H 0.035337 0.606969 0.503428 0.045 Uiso 1 1 calc R U . . .
C59 C 0.14481(8) 0.56856(13) 0.49366(6) 0.0328(3) Uani 1 1 d . . . . .
H59 H 0.131651 0.540269 0.456715 0.039 Uiso 1 1 calc R U . . .
C60 C 0.22148(8) 0.56919(11) 0.51925(6) 0.0255(3) Uani 1 1 d . . . . .
C61 C 0.20363(8) 0.69942(11) 0.66100(6) 0.0259(3) Uani 1 1 d . . . . .
H61A H 0.246023 0.747757 0.659106 0.031 Uiso 1 1 calc R U . . .
H61B H 0.223913 0.645615 0.687840 0.031 Uiso 1 1 calc R U . . .
C62 C 0.13921(9) 0.75311(13) 0.68542(7) 0.0358(3) Uani 1 1 d . . . . .
H62A H 0.119463 0.808039 0.659933 0.054 Uiso 1 1 calc R U . . .
H62B H 0.159200 0.780184 0.723140 0.054 Uiso 1 1 calc R U . . .
H62C H 0.097465 0.705694 0.688914 0.054 Uiso 1 1 calc R U . . .
C63 C 0.28488(8) 0.52560(12) 0.48944(6) 0.0290(3) Uani 1 1 d . . . . .
H63A H 0.297755 0.457908 0.505127 0.035 Uiso 1 1 calc R U . . .
H63B H 0.331480 0.567817 0.498582 0.035 Uiso 1 1 calc R U . . .
C64 C 0.26538(9) 0.51744(15) 0.42472(7) 0.0395(4) Uani 1 1 d . . . . .
H64A H 0.223306 0.469292 0.415021 0.059 Uiso 1 1 calc R U . . .
H64B H 0.310903 0.494582 0.408774 0.059 Uiso 1 1 calc R U . . .
H64C H 0.249403 0.583219 0.408763 0.059 Uiso 1 1 calc R U . . .

loop_
_atom_site_aniso_label
_atom_site_aniso_U_11
_atom_site_aniso_U_22
_atom_site_aniso_U_33
_atom_site_aniso_U_23
_atom_site_aniso_U_13
_atom_site_aniso_U_12
Mg1 0.0184(2) 0.0210(2) 0.0179(2) 0.00081(16) 0.00455(16) -0.00326(16)
N1 0.0179(5) 0.0241(6) 0.0175(5) 0.0002(4) 0.0032(4) -0.0019(4)
C1 0.0251(7) 0.0323(7) 0.0199(6) 0.0017(6) 0.0055(5) -0.0064(6)
Mg2 0.0155(2) 0.0204(2) 0.0210(2) 0.00336(17) 0.00209(16) -0.00079(16)
N2 0.0176(5) 0.0216(5) 0.0169(5) 0.0001(4) 0.0023(4) -0.0007(4)
C2 0.0160(6) 0.0258(7) 0.0196(6) 0.0031(5) 0.0046(5) 0.0015(5)
N3 0.0164(5) 0.0203(5) 0.0198(5) 0.0014(4) 0.0024(4) 0.0009(4)
C3 0.0189(6) 0.0234(7) 0.0224(6) 0.0036(5) 0.0056(5) -0.0027(5)
N4 0.0166(5) 0.0233(6) 0.0207(5) 0.0023(4) 0.0013(4) 0.0022(4)
C4 0.0153(6) 0.0204(6) 0.0235(6) 0.0010(5) 0.0016(5) 0.0007(5)
C5 0.0243(7) 0.0254(7) 0.0266(7) -0.0008(6) 0.0032(5) -0.0056(5)
C6 0.0312(7) 0.0304(7) 0.0172(6) -0.0009(5) 0.0084(5) -0.0127(6)
C7 0.0356(8) 0.0541(10) 0.0185(7) 0.0048(7) 0.0035(6) -0.0236(7)
C8 0.0583(11) 0.0641(13) 0.0251(8) -0.0004(8) 0.0030(8) -0.0382(10)
C9 0.0970(17) 0.0566(13) 0.0223(8) -0.0060(8) 0.0098(9) -0.0526(12)
C10 0.0971(16) 0.0292(9) 0.0396(10) -0.0061(7) 0.0352(11) -0.0192(9)
C11 0.0547(10) 0.0286(8) 0.0269(7) -0.0019(6) 0.0192(7) -0.0101(7)
C12 0.0248(8) 0.0740(13) 0.0322(8) 0.0133(8) 0.0009(6) -0.0014(8)
C13 0.0323(9) 0.132(2) 0.0432(11) 0.0238(13) -0.0044(8) 0.0011(12)
C14 0.0594(11) 0.0328(9) 0.0458(10) -0.0001(7) 0.0206(8) 0.0160(8)
C15 0.0512(11) 0.0377(10) 0.0811(15) 0.0009(10) -0.0005(10) 0.0005(9)
C16 0.0214(6) 0.0195(6) 0.0184(6) 0.0000(5) 0.0026(5) -0.0048(5)
C17 0.0225(6) 0.0214(7) 0.0224(6) 0.0011(5) 0.0017(5) -0.0030(5)
C18 0.0294(7) 0.0266(7) 0.0204(6) 0.0028(5) -0.0022(5) -0.0035(6)
C19 0.0352(8) 0.0300(7) 0.0185(6) -0.0018(6) 0.0052(6) -0.0052(6)
C20 0.0274(7) 0.0255(7) 0.0250(7) -0.0031(5) 0.0085(5) -0.0019(5)
C21 0.0215(6) 0.0201(6) 0.0228(6) -0.0008(5) 0.0038(5) -0.0041(5)
C22 0.0253(7) 0.0314(8) 0.0285(7) 0.0003(6) -0.0002(6) 0.0045(6)
C23 0.0387(9) 0.0480(10) 0.0379(9) -0.0077(8) -0.0102(7) 0.0165(8)
C24 0.0204(6) 0.0274(7) 0.0260(7) -0.0031(6) 0.0032(5) 0.0012(5)
C25 0.0298(8) 0.0355(9) 0.0500(10) 0.0107(7) -0.0037(7) 0.0015(7)
C26 0.0181(6) 0.0269(7) 0.0296(7) 0.0071(6) 0.0067(5) 0.0001(5)
C27 0.0190(6) 0.0214(6) 0.0249(7) 0.0049(5) 0.0039(5) -0.0053(5)
C28 0.0213(6) 0.0299(7) 0.0247(7) 0.0059(6) 0.0010(5) -0.0076(5)
C29 0.0341(8) 0.0297(7) 0.0216(7) -0.0010(6) 0.0050(6) -0.0127(6)
C30 0.0332(7) 0.0221(7) 0.0290(7) -0.0021(6) 0.0128(6) -0.0053(6)
C31 0.0222(6) 0.0202(6) 0.0272(7) 0.0033(5) 0.0070(5) -0.0016(5)
C32 0.0189(6) 0.0182(6) 0.0247(7) 0.0037(5) 0.0052(5) -0.0049(5)
C33 0.0203(6) 0.0239(7) 0.0216(6) 0.0053(5) 0.0038(5) -0.0021(5)
C34 0.0245(7) 0.0259(7) 0.0234(7) 0.0024(5) 0.0098(5) -0.0077(5)
C35 0.0318(7) 0.0363(8) 0.0259(7) -0.0012(6) 0.0109(6) -0.0147(6)
C36 0.0528(10) 0.0371(9) 0.0342(8) -0.0103(7) 0.0217(7) -0.0219(8)
C37 0.0609(11) 0.0268(8) 0.0497(10) -0.0080(7) 0.0343(9) -0.0091(8)
C38 0.0405(8) 0.0265(8) 0.0427(9) 0.0039(7) 0.0224(7) 0.0012(6)
C39 0.0264(7) 0.0235(7) 0.0295(7) 0.0053(6) 0.0143(6) -0.0029(5)
C40 0.0196(6) 0.0264(7) 0.0286(7) 0.0011(6) 0.0033(5) -0.0035(5)
C41 0.0184(6) 0.0219(6) 0.0186(6) -0.0031(5) 0.0049(5) -0.0020(5)
C42 0.0221(6) 0.0195(6) 0.0225(6) 0.0011(5) 0.0057(5) -0.0023(5)
C43 0.0243(6) 0.0208(6) 0.0189(6) 0.0013(5) 0.0055(5) 0.0031(5)
C44 0.0294(7) 0.0270(7) 0.0308(7) 0.0086(6) 0.0069(6) 0.0052(6)
C45 0.0137(6) 0.0210(6) 0.0235(6) 0.0030(5) 0.0016(5) -0.0018(5)
C46 0.0166(6) 0.0247(7) 0.0262(7) -0.0002(5) 0.0018(5) -0.0007(5)
C47 0.0232(7) 0.0251(7) 0.0354(8) -0.0025(6) 0.0013(6) 0.0033(6)
C48 0.0280(7) 0.0260(7) 0.0378(8) 0.0073(6) -0.0043(6) 0.0040(6)
C49 0.0263(7) 0.0311(8) 0.0243(7) 0.0070(6) -0.0019(5) -0.0031(6)
C50 0.0175(6) 0.0250(7) 0.0231(6) 0.0025(5) 0.0026(5) -0.0042(5)
C51 0.0231(7) 0.0319(8) 0.0260(7) -0.0013(6) 0.0031(5) 0.0019(6)
C52 0.0299(7) 0.0370(8) 0.0323(8) -0.0042(6) 0.0065(6) 0.0014(6)
C53 0.0246(7) 0.0327(8) 0.0231(7) -0.0002(6) 0.0038(5) -0.0012(6)
C54 0.0368(8) 0.0576(11) 0.0263(8) -0.0070(7) 0.0034(6) 0.0034(8)
C55 0.0190(6) 0.0242(7) 0.0226(6) 0.0055(5) 0.0003(5) 0.0024(5)
C56 0.0225(6) 0.0268(7) 0.0239(7) 0.0038(6) 0.0020(5) 0.0033(5)
C57 0.0218(7) 0.0433(9) 0.0305(8) -0.0025(7) 0.0031(6) 0.0081(6)
C58 0.0208(7) 0.0568(10) 0.0334(8) -0.0057(7) -0.0043(6) 0.0082(7)
C59 0.0270(7) 0.0451(9) 0.0244(7) -0.0044(6) -0.0025(6) 0.0058(6)
C60 0.0230(7) 0.0300(7) 0.0230(7) 0.0029(6) 0.0020(5) 0.0038(6)
C61 0.0244(7) 0.0287(7) 0.0243(7) 0.0024(6) 0.0026(5) 0.0015(6)
C62 0.0357(8) 0.0385(9) 0.0331(8) -0.0059(7) 0.0046(6) 0.0076(7)
C63 0.0257(7) 0.0356(8) 0.0260(7) -0.0007(6) 0.0045(6) 0.0041(6)
C64 0.0330(8) 0.0581(11) 0.0281(8) -0.0082(7) 0.0069(6) 0.0012(7)

loop_
_atom_type_symbol
_atom_type_description
_atom_type_scat_dispersion_real
_atom_type_scat_dispersion_imag
_atom_type_scat_source
C C 0.0181 0.0091 'International Tables Vol C Tables 4.2.6.8 and 6.1.1.4'
H H 0.0000 0.0000 'International Tables Vol C Tables 4.2.6.8 and 6.1.1.4'
Mg Mg 0.1719 0.1771 'International Tables Vol C Tables 4.2.6.8 and 6.1.1.4'
N N 0.0311 0.0180 'International Tables Vol C Tables 4.2.6.8 and 6.1.1.4'

loop_
_geom_angle_atom_site_label_1
_geom_angle_atom_site_label_2
_geom_angle_atom_site_label_3
_geom_angle
_geom_angle_site_symmetry_1
_geom_angle_site_symmetry_3
_geom_angle_publ_flag
N2 Mg1 N1 92.60(5) . . ?
N2 Mg1 C26 114.94(5) . . ?
N1 Mg1 C26 133.48(5) . . ?
N2 Mg1 C33 131.04(5) . . ?
N1 Mg1 C33 118.11(5) . . ?
C26 Mg1 C33 71.78(5) . . ?
N2 Mg1 C39 148.15(5) . . ?
N1 Mg1 C39 108.60(5) . . ?
C26 Mg1 C39 33.77(5) . . ?
C33 Mg1 C39 58.75(5) . . ?
N2 Mg1 C34 162.87(5) . . ?
N1 Mg1 C34 102.75(4) . . ?
C26 Mg1 C34 58.90(5) . . ?
C33 Mg1 C34 33.57(5) . . ?
C39 Mg1 C34 31.12(4) . . ?
N2 Mg1 C27 102.48(4) . . ?
N1 Mg1 C27 162.87(5) . . ?
C26 Mg1 C27 31.35(4) . . ?
C33 Mg1 C27 56.76(4) . . ?
C39 Mg1 C27 54.31(4) . . ?
C34 Mg1 C27 63.65(4) . . ?
N2 Mg1 C32 109.09(4) . . ?
N1 Mg1 C32 148.95(4) . . ?
C26 Mg1 C32 56.63(4) . . ?
C33 Mg1 C32 31.04(4) . . ?
C39 Mg1 C32 63.29(4) . . ?
C34 Mg1 C32 53.82(4) . . ?
C27 Mg1 C32 30.29(4) . . ?
C2 N1 C6 117.39(11) . . ?
C2 N1 Mg1 123.88(9) . . ?
C6 N1 Mg1 118.48(8) . . ?
C2 C1 H1A 109.5 . . ?
C2 C1 H1B 109.5 . . ?
H1A C1 H1B 109.5 . . ?
C2 C1 H1C 109.5 . . ?
H1A C1 H1C 109.5 . . ?
H1B C1 H1C 109.5 . . ?
N4 Mg2 N3 93.21(5) . . ?
N4 Mg2 C30 137.72(5) . . ?
N3 Mg2 C30 109.98(5) . . ?
N4 Mg2 C29 109.06(5) . . ?
N3 Mg2 C29 139.36(5) . . ?
C30 Mg2 C29 33.22(5) . . ?
N4 Mg2 C28 99.02(5) . . ?
N3 Mg2 C28 167.67(5) . . ?
C30 Mg2 C28 59.36(5) . . ?
C29 Mg2 C28 33.49(5) . . ?
N4 Mg2 C31 167.40(5) . . ?
N3 Mg2 C31 98.94(5) . . ?
C30 Mg2 C31 33.44(5) . . ?
C29 Mg2 C31 59.13(5) . . ?
C28 Mg2 C31 68.76(5) . . ?
N4 Mg2 C27 113.67(5) . . ?
N3 Mg2 C27 141.56(5) . . ?
C30 Mg2 C27 68.43(5) . . ?
C29 Mg2 C27 58.19(5) . . ?
C28 Mg2 C27 31.99(4) . . ?
C31 Mg2 C27 57.52(4) . . ?
N4 Mg2 C32 143.35(5) . . ?
N3 Mg2 C32 112.67(4) . . ?
C30 Mg2 C32 57.92(4) . . ?
C29 Mg2 C32 67.90(5) . . ?
C28 Mg2 C32 57.29(4) . . ?
C31 Mg2 C32 31.77(4) . . ?
C27 Mg2 C32 31.92(4) . . ?
C4 N2 C16 118.34(11) . . ?
C4 N2 Mg1 125.20(9) . . ?
C16 N2 Mg1 116.42(8) . . ?
N1 C2 C3 124.66(12) . . ?
N1 C2 C1 119.84(12) . . ?
C3 C2 C1 115.49(11) . . ?
C41 N3 C45 118.72(10) . . ?
C41 N3 Mg2 124.52(9) . . ?
C45 N3 Mg2 116.53(8) . . ?
C2 C3 C4 129.51(12) . . ?
C2 C3 H3 115.2 . . ?
C4 C3 H3 115.2 . . ?
C43 N4 C55 117.99(11) . . ?
C43 N4 Mg2 124.44(9) . . ?
C55 N4 Mg2 117.52(8) . . ?
N2 C4 C3 123.60(12) . . ?
N2 C4 C5 120.21(12) . . ?
C3 C4 C5 116.18(11) . . ?
C4 C5 H5A 109.5 . . ?
C4 C5 H5B 109.5 . . ?
H5A C5 H5B 109.5 . . ?
C4 C5 H5C 109.5 . . ?
H5A C5 H5C 109.5 . . ?
H5B C5 H5C 109.5 . . ?
C11 C6 C7 121.88(14) . . ?
C11 C6 N1 119.53(13) . . ?
C7 C6 N1 118.50(14) . . ?
C8 C7 C6 118.16(18) . . ?
C8 C7 C12 122.42(16) . . ?
C6 C7 C12 119.42(14) . . ?
C9 C8 C7 120.44(19) . . ?
C9 C8 H8 119.8 . . ?
C7 C8 H8 119.8 . . ?
C8 C9 C10 121.49(16) . . ?
C8 C9 H9 119.3 . . ?
C10 C9 H9 119.3 . . ?
C9 C10 C11 120.36(19) . . ?
C9 C10 H10 119.8 . . ?
C11 C10 H10 119.8 . . ?
C6 C11 C10 117.50(17) . . ?
C6 C11 C14 122.35(14) . . ?
C10 C11 C14 120.15(17) . . ?
C7 C12 C13 117.10(18) . . ?
C7 C12 H12A 108.0 . . ?
C13 C12 H12A 108.0 . . ?
C7 C12 H12B 108.0 . . ?
C13 C12 H12B 108.0 . . ?
H12A C12 H12B 107.3 . . ?
C12 C13 H13A 109.5 . . ?
C12 C13 H13B 109.5 . . ?
H13A C13 H13B 109.5 . . ?
C12 C13 H13C 109.5 . . ?
H13A C13 H13C 109.5 . . ?
H13B C13 H13C 109.5 . . ?
C11 C14 C15 114.59(16) . . ?
C11 C14 H14A 108.6 . . ?
C15 C14 H14A 108.6 . . ?
C11 C14 H14B 108.6 . . ?
C15 C14 H14B 108.6 . . ?
H14A C14 H14B 107.6 . . ?
C14 C15 H15A 109.5 . . ?
C14 C15 H15B 109.5 . . ?
H15A C15 H15B 109.5 . . ?
C14 C15 H15C 109.5 . . ?
H15A C15 H15C 109.5 . . ?
H15B C15 H15C 109.5 . . ?
C21 C16 C17 121.30(12) . . ?
C21 C16 N2 118.76(11) . . ?
C17 C16 N2 119.83(12) . . ?
C18 C17 C16 118.11(12) . . ?
C18 C17 C22 122.45(12) . . ?
C16 C17 C22 119.44(12) . . ?
C19 C18 C17 121.07(13) . . ?
C19 C18 H18 119.5 . . ?
C17 C18 H18 119.5 . . ?
C20 C19 C18 119.92(13) . . ?
C20 C19 H19 120.0 . . ?
C18 C19 H19 120.0 . . ?
C19 C20 C21 121.14(13) . . ?
C19 C20 H20 119.4 . . ?
C21 C20 H20 119.4 . . ?
C20 C21 C16 118.35(12) . . ?
C20 C21 C24 119.44(12) . . ?
C16 C21 C24 122.21(12) . . ?
C17 C22 C23 115.53(13) . . ?
C17 C22 H22A 108.4 . . ?
C23 C22 H22A 108.4 . . ?
C17 C22 H22B 108.4 . . ?
C23 C22 H22B 108.4 . . ?
H22A C22 H22B 107.5 . . ?
C22 C23 H23A 109.5 . . ?
C22 C23 H23B 109.5 . . ?
H23A C23 H23B 109.5 . . ?
C22 C23 H23C 109.5 . . ?
H23A C23 H23C 109.5 . . ?
H23B C23 H23C 109.5 . . ?
C21 C24 C25 114.56(12) . . ?
C21 C24 H24A 108.6 . . ?
C25 C24 H24A 108.6 . . ?
C21 C24 H24B 108.6 . . ?
C25 C24 H24B 108.6 . . ?
H24A C24 H24B 107.6 . . ?
C24 C25 H25A 109.5 . . ?
C24 C25 H25B 109.5 . . ?
H25A C25 H25B 109.5 . . ?
C24 C25 H25C 109.5 . . ?
H25A C25 H25C 109.5 . . ?
H25B C25 H25C 109.5 . . ?
C27 C26 C39 116.03(12) . . ?
C27 C26 Mg1 92.15(8) . . ?
C39 C26 Mg1 85.66(8) . . ?
C27 C26 H26 122.0 . . ?
C39 C26 H26 122.0 . . ?
Mg1 C26 H26 92.1 . . ?
C28 C27 C26 125.80(12) . . ?
C28 C27 C32 117.93(12) . . ?
C26 C27 C32 116.17(12) . . ?
C28 C27 Mg2 67.34(7) . . ?
C26 C27 Mg2 132.48(9) . . ?
C32 C27 Mg2 74.66(7) . . ?
C28 C27 Mg1 136.97(9) . . ?
C26 C27 Mg1 56.50(7) . . ?
C32 C27 Mg1 75.70(7) . . ?
Mg2 C27 Mg1 148.98(5) . . ?
C29 C28 C27 121.90(13) . . ?
C29 C28 Mg2 71.98(8) . . ?
C27 C28 Mg2 80.66(8) . . ?
C29 C28 H28 119.1 . . ?
C27 C28 H28 119.1 . . ?
Mg2 C28 H28 119.0 . . ?
C30 C29 C28 119.87(13) . . ?
C30 C29 Mg2 73.36(8) . . ?
C28 C29 Mg2 74.53(8) . . ?
C30 C29 H29 120.1 . . ?
C28 C29 H29 120.1 . . ?
Mg2 C29 H29 123.5 . . ?
C29 C30 C31 119.58(13) . . ?
C29 C30 Mg2 73.42(8) . . ?
C31 C30 Mg2 75.04(8) . . ?
C29 C30 H30 120.2 . . ?
C31 C30 H30 120.2 . . ?
Mg2 C30 H30 122.7 . . ?
C30 C31 C32 121.73(13) . . ?
C30 C31 Mg2 71.52(8) . . ?
C32 C31 Mg2 80.96(8) . . ?
C30 C31 H31 119.1 . . ?
C32 C31 H31 119.1 . . ?
Mg2 C31 H31 119.1 . . ?
C31 C32 C33 125.35(12) . . ?
C31 C32 C27 118.45(12) . . ?
C33 C32 C27 116.11(12) . . ?
C31 C32 Mg2 67.27(7) . . ?
C33 C32 Mg2 134.34(9) . . ?
C27 C32 Mg2 73.43(7) . . ?
C31 C32 Mg1 139.01(9) . . ?
C33 C32 Mg1 56.65(7) . . ?
C27 C32 Mg1 74.01(7) . . ?
Mg2 C32 Mg1 146.18(5) . . ?
C32 C33 C34 115.76(12) . . ?
C32 C33 Mg1 92.31(8) . . ?
C34 C33 Mg1 85.21(8) . . ?
C32 C33 H33 122.1 . . ?
C34 C33 H33 122.1 . . ?
Mg1 C33 H33 92.3 . . ?
C35 C34 C39 119.30(14) . . ?
C35 C34 C33 124.41(13) . . ?
C39 C34 C33 116.21(12) . . ?
C35 C34 Mg1 133.29(9) . . ?
C39 C34 Mg1 74.13(8) . . ?
C33 C34 Mg1 61.21(7) . . ?
C36 C35 C34 120.82(16) . . ?
C36 C35 H35 119.6 . . ?
C34 C35 H35 119.6 . . ?
C37 C36 C35 120.12(15) . . ?
C37 C36 H36 119.9 . . ?
C35 C36 H36 119.9 . . ?
C36 C37 C38 120.27(15) . . ?
C36 C37 H37 119.9 . . ?
C38 C37 H37 119.9 . . ?
C37 C38 C39 120.70(16) . . ?
C37 C38 H38 119.6 . . ?
C39 C38 H38 119.6 . . ?
C38 C39 C34 118.77(14) . . ?
C38 C39 C26 124.98(14) . . ?
C34 C39 C26 116.18(12) . . ?
C38 C39 Mg1 133.68(10) . . ?
C34 C39 Mg1 74.74(8) . . ?
C26 C39 Mg1 60.57(7) . . ?
C41 C40 H40A 109.5 . . ?
C41 C40 H40B 109.5 . . ?
H40A C40 H40B 109.5 . . ?
C41 C40 H40C 109.5 . . ?
H40A C40 H40C 109.5 . . ?
H40B C40 H40C 109.5 . . ?
N3 C41 C42 124.09(11) . . ?
N3 C41 C40 119.52(12) . . ?
C42 C41 C40 116.39(12) . . ?
C43 C42 C41 129.29(12) . . ?
C43 C42 H42 115.4 . . ?
C41 C42 H42 115.4 . . ?
N4 C43 C42 124.23(12) . . ?
N4 C43 C44 119.37(12) . . ?
C42 C43 C44 116.40(12) . . ?
C43 C44 H44A 109.5 . . ?
C43 C44 H44B 109.5 . . ?
H44A C44 H44B 109.5 . . ?
C43 C44 H44C 109.5 . . ?
H44A C44 H44C 109.5 . . ?
H44B C44 H44C 109.5 . . ?
C46 C45 C50 121.76(12) . . ?
C46 C45 N3 118.06(11) . . ?
C50 C45 N3 120.02(12) . . ?
C47 C46 C45 118.40(12) . . ?
C47 C46 C51 122.52(12) . . ?
C45 C46 C51 119.07(12) . . ?
C48 C47 C46 120.48(13) . . ?
C48 C47 H47 119.8 . . ?
C46 C47 H47 119.8 . . ?
C49 C48 C47 120.37(13) . . ?
C49 C48 H48 119.8 . . ?
C47 C48 H48 119.8 . . ?
C48 C49 C50 121.25(13) . . ?
C48 C49 H49 119.4 . . ?
C50 C49 H49 119.4 . . ?
C49 C50 C45 117.68(13) . . ?
C49 C50 C53 122.43(12) . . ?
C45 C50 C53 119.89(12) . . ?
C52 C51 C46 115.80(12) . . ?
C52 C51 H51A 108.3 . . ?
C46 C51 H51A 108.3 . . ?
C52 C51 H51B 108.3 . . ?
C46 C51 H51B 108.3 . . ?
H51A C51 H51B 107.4 . . ?
C51 C52 H52A 109.5 . . ?
C51 C52 H52B 109.5 . . ?
H52A C52 H52B 109.5 . . ?
C51 C52 H52C 109.5 . . ?
H52A C52 H52C 109.5 . . ?
H52B C52 H52C 109.5 . . ?
C50 C53 C54 115.66(12) . . ?
C50 C53 H53A 108.4 . . ?
C54 C53 H53A 108.4 . . ?
C50 C53 H53B 108.4 . . ?
C54 C53 H53B 108.4 . . ?
H53A C53 H53B 107.4 . . ?
C53 C54 H54A 109.5 . . ?
C53 C54 H54B 109.5 . . ?
H54A C54 H54B 109.5 . . ?
C53 C54 H54C 109.5 . . ?
H54A C54 H54C 109.5 . . ?
H54B C54 H54C 109.5 . . ?
C60 C55 C56 121.77(12) . . ?
C60 C55 N4 118.79(12) . . ?
C56 C55 N4 119.34(12) . . ?
C57 C56 C55 118.10(13) . . ?
C57 C56 C61 122.12(13) . . ?
C55 C56 C61 119.79(12) . . ?
C58 C57 C56 120.75(13) . . ?
C58 C57 H57 119.6 . . ?
C56 C57 H57 119.6 . . ?
C59 C58 C57 120.36(13) . . ?
C59 C58 H58 119.8 . . ?
C57 C58 H58 119.8 . . ?
C58 C59 C60 120.89(14) . . ?
C58 C59 H59 119.6 . . ?
C60 C59 H59 119.6 . . ?
C59 C60 C55 118.12(13) . . ?
C59 C60 C63 121.46(13) . . ?
C55 C60 C63 120.42(12) . . ?
C56 C61 C62 115.81(12) . . ?
C56 C61 H61A 108.3 . . ?
C62 C61 H61A 108.3 . . ?
C56 C61 H61B 108.3 . . ?
C62 C61 H61B 108.3 . . ?
H61A C61 H61B 107.4 . . ?
C61 C62 H62A 109.5 . . ?
C61 C62 H62B 109.5 . . ?
H62A C62 H62B 109.5 . . ?
C61 C62 H62C 109.5 . . ?
H62A C62 H62C 109.5 . . ?
H62B C62 H62C 109.5 . . ?
C60 C63 C64 115.01(12) . . ?
C60 C63 H63A 108.5 . . ?
C64 C63 H63A 108.5 . . ?
C60 C63 H63B 108.5 . . ?
C64 C63 H63B 108.5 . . ?
H63A C63 H63B 107.5 . . ?
C63 C64 H64A 109.5 . . ?
C63 C64 H64B 109.5 . . ?
H64A C64 H64B 109.5 . . ?
C63 C64 H64C 109.5 . . ?
H64A C64 H64C 109.5 . . ?
H64B C64 H64C 109.5 . . ?

loop_
_geom_bond_atom_site_label_1
_geom_bond_atom_site_label_2
_geom_bond_distance
_geom_bond_site_symmetry_2
_geom_bond_publ_flag
Mg1 N2 2.0452(12) . ?
Mg1 N1 2.0455(11) . ?
Mg1 C26 2.3095(14) . ?
Mg1 C33 2.3322(13) . ?
Mg1 C39 2.6441(14) . ?
Mg1 C34 2.6519(14) . ?
Mg1 C27 2.7675(13) . ?
Mg1 C32 2.7898(13) . ?
N1 C2 1.3332(17) . ?
N1 C6 1.4365(17) . ?
C1 C2 1.5178(17) . ?
C1 H1A 0.9800 . ?
C1 H1B 0.9800 . ?
C1 H1C 0.9800 . ?
Mg2 N4 2.0233(12) . ?
Mg2 N3 2.0272(11) . ?
Mg2 C30 2.4284(15) . ?
Mg2 C29 2.4290(14) . ?
Mg2 C28 2.4618(13) . ?
Mg2 C31 2.4737(14) . ?
Mg2 C27 2.6324(13) . ?
Mg2 C32 2.6486(13) . ?
N2 C4 1.3258(17) . ?
N2 C16 1.4358(16) . ?
C2 C3 1.4036(19) . ?
N3 C41 1.3302(17) . ?
N3 C45 1.4376(16) . ?
C3 C4 1.4065(18) . ?
C3 H3 0.9500 . ?
N4 C43 1.3313(18) . ?
N4 C55 1.4408(16) . ?
C4 C5 1.5171(18) . ?
C5 H5A 0.9800 . ?
C5 H5B 0.9800 . ?
C5 H5C 0.9800 . ?
C6 C11 1.391(2) . ?
C6 C7 1.417(2) . ?
C7 C8 1.382(2) . ?
C7 C12 1.509(3) . ?
C8 C9 1.370(3) . ?
C8 H8 0.9500 . ?
C9 C10 1.379(3) . ?
C9 H9 0.9500 . ?
C10 C11 1.407(2) . ?
C10 H10 0.9500 . ?
C11 C14 1.501(3) . ?
C12 C13 1.522(2) . ?
C12 H12A 0.9900 . ?
C12 H12B 0.9900 . ?
C13 H13A 0.9800 . ?
C13 H13B 0.9800 . ?
C13 H13C 0.9800 . ?
C14 C15 1.508(3) . ?
C14 H14A 0.9900 . ?
C14 H14B 0.9900 . ?
C15 H15A 0.9800 . ?
C15 H15B 0.9800 . ?
C15 H15C 0.9800 . ?
C16 C21 1.4003(19) . ?
C16 C17 1.4083(18) . ?
C17 C18 1.3955(19) . ?
C17 C22 1.5163(19) . ?
C18 C19 1.386(2) . ?
C18 H18 0.9500 . ?
C19 C20 1.382(2) . ?
C19 H19 0.9500 . ?
C20 C21 1.3948(19) . ?
C20 H20 0.9500 . ?
C21 C24 1.5124(18) . ?
C22 C23 1.518(2) . ?
C22 H22A 0.9900 . ?
C22 H22B 0.9900 . ?
C23 H23A 0.9800 . ?
C23 H23B 0.9800 . ?
C23 H23C 0.9800 . ?
C24 C25 1.519(2) . ?
C24 H24A 0.9900 . ?
C24 H24B 0.9900 . ?
C25 H25A 0.9800 . ?
C25 H25B 0.9800 . ?
C25 H25C 0.9800 . ?
C26 C27 1.4408(19) . ?
C26 C39 1.474(2) . ?
C26 H26 0.9500 . ?
C27 C28 1.4135(19) . ?
C27 C32 1.4521(18) . ?
C28 C29 1.409(2) . ?
C28 H28 0.9500 . ?
C29 C30 1.388(2) . ?
C29 H29 0.9500 . ?
C30 C31 1.411(2) . ?
C30 H30 0.9500 . ?
C31 C32 1.4120(19) . ?
C31 H31 0.9500 . ?
C32 C33 1.4398(18) . ?
C33 C34 1.472(2) . ?
C33 H33 0.9500 . ?
C34 C35 1.399(2) . ?
C34 C39 1.421(2) . ?
C35 C36 1.385(2) . ?
C35 H35 0.9500 . ?
C36 C37 1.381(3) . ?
C36 H36 0.9500 . ?
C37 C38 1.394(3) . ?
C37 H37 0.9500 . ?
C38 C39 1.399(2) . ?
C38 H38 0.9500 . ?
C40 C41 1.5095(17) . ?
C40 H40A 0.9800 . ?
C40 H40B 0.9800 . ?
C40 H40C 0.9800 . ?
C41 C42 1.4027(19) . ?
C42 C43 1.4023(18) . ?
C42 H42 0.9500 . ?
C43 C44 1.5103(18) . ?
C44 H44A 0.9800 . ?
C44 H44B 0.9800 . ?
C44 H44C 0.9800 . ?
C45 C46 1.4024(19) . ?
C45 C50 1.4077(18) . ?
C46 C47 1.394(2) . ?
C46 C51 1.5203(19) . ?
C47 C48 1.386(2) . ?
C47 H47 0.9500 . ?
C48 C49 1.384(2) . ?
C48 H48 0.9500 . ?
C49 C50 1.392(2) . ?
C49 H49 0.9500 . ?
C50 C53 1.515(2) . ?
C51 C52 1.516(2) . ?
C51 H51A 0.9900 . ?
C51 H51B 0.9900 . ?
C52 H52A 0.9800 . ?
C52 H52B 0.9800 . ?
C52 H52C 0.9800 . ?
C53 C54 1.521(2) . ?
C53 H53A 0.9900 . ?
C53 H53B 0.9900 . ?
C54 H54A 0.9800 . ?
C54 H54B 0.9800 . ?
C54 H54C 0.9800 . ?
C55 C60 1.4041(19) . ?
C55 C56 1.4048(19) . ?
C56 C57 1.3943(19) . ?
C56 C61 1.5163(19) . ?
C57 C58 1.387(2) . ?
C57 H57 0.9500 . ?
C58 C59 1.385(2) . ?
C58 H58 0.9500 . ?
C59 C60 1.392(2) . ?
C59 H59 0.9500 . ?
C60 C63 1.5169(19) . ?
C61 C62 1.521(2) . ?
C61 H61A 0.9900 . ?
C61 H61B 0.9900 . ?
C62 H62A 0.9800 . ?
C62 H62B 0.9800 . ?
C62 H62C 0.9800 . ?
C63 C64 1.525(2) . ?
C63 H63A 0.9900 . ?
C63 H63B 0.9900 . ?
C64 H64A 0.9800 . ?
C64 H64B 0.9800 . ?
C64 H64C 0.9800 . ?
